data_4077111
loop_
_publ_author_name
'Forbes, Glenn C.'
'Kennedy, Alan R.'
'Mulvey, Robert E.'
'Roberts, Brett A.'
'Rowlings, Ren\'e B.'

_publ_section_title
;
 Alkali Metal Cation&#x2212;\p Interactions Stabilized Solely by
 [M{N(SiMe3)2}3]-Anions (M = Mg or Zn):&#x00A0; The Competing Influence of
 Alkali Metal&#x00B7;&#x00B7;&#x00B7;C(Me) Agostic Interactions
;
_journal_issue 23
_journal_name_full Organometallics
_journal_page_first 5115
_journal_paper_doi 10.1021/om020596u
_journal_volume 21
_journal_year 2002
_chemical_formula_sum 'C39 H78 Mg N3 Rb Si6'
_chemical_formula_weight 867.36
_chemical_name_systematic
; 
 ? 
;
_space_group_IT_number 14
_symmetry_cell_setting monoclinic
_symmetry_space_group_name_Hall '-P 2yn'
_symmetry_space_group_name_H-M 'P 1 21/n 1'
_atom_sites_solution_hydrogens geom
_atom_sites_solution_primary direct
_atom_sites_solution_secondary difmap
_audit_creation_method SHELXL-97
_cell_angle_alpha 90.00
_cell_angle_beta 110.1360(10)
_cell_angle_gamma 90.00
_cell_formula_units_Z 4
_cell_length_a 18.8594(4)
_cell_length_b 14.4985(3)
_cell_length_c 20.0470(5)
_cell_measurement_reflns_used 232730
_cell_measurement_temperature 123(2)
_cell_measurement_theta_max 27.49
_cell_measurement_theta_min 1.01
_cell_volume 5146.5(2)
_computing_data_collection 'Denzo and Collect'
_computing_structure_refinement 'SHELXL-97 (Sheldrick, 1997)'
_computing_structure_solution 'SHELXS-97 (Sheldrick, 1990)'
_diffrn_ambient_temperature 123(2)
_diffrn_measured_fraction_theta_full 0.945
_diffrn_measured_fraction_theta_max 0.945
_diffrn_measurement_device_type 'Nonius Kappa CCD'
_diffrn_measurement_method 'phi and omega scans'
_diffrn_radiation_monochromator graphite
_diffrn_radiation_source 'fine-focus sealed tube'
_diffrn_radiation_type MoK\a
_diffrn_radiation_wavelength 0.71073
_diffrn_reflns_av_R_equivalents 0.0867
_diffrn_reflns_av_sigmaI/netI 0.0677
_diffrn_reflns_limit_h_max 23
_diffrn_reflns_limit_h_min -23
_diffrn_reflns_limit_k_max 18
_diffrn_reflns_limit_k_min -18
_diffrn_reflns_limit_l_max 25
_diffrn_reflns_limit_l_min -24
_diffrn_reflns_number 37157
_diffrn_reflns_theta_full 26.50
_diffrn_reflns_theta_max 26.50
_diffrn_reflns_theta_min 1.83
_diffrn_standards_decay_% 0
_diffrn_standards_number 0
_exptl_absorpt_coefficient_mu 1.141
_exptl_absorpt_correction_T_max 0.714
_exptl_absorpt_correction_T_min 0.417
_exptl_absorpt_correction_type multi-scan
_exptl_absorpt_process_details 'sortav - Blessing 1995'
_exptl_crystal_colour colourless
_exptl_crystal_density_diffrn 1.119
_exptl_crystal_density_method 'not measured'
_exptl_crystal_description fragment
_exptl_crystal_F_000 1864
_exptl_crystal_size_max 0.60
_exptl_crystal_size_mid 0.55
_exptl_crystal_size_min 0.30
_refine_diff_density_max 0.840
_refine_diff_density_min -0.772
_refine_diff_density_rms 0.080
_refine_ls_extinction_method none
_refine_ls_goodness_of_fit_ref 1.110
_refine_ls_hydrogen_treatment mixed
_refine_ls_matrix_type full
_refine_ls_number_parameters 470
_refine_ls_number_reflns 10481
_refine_ls_number_restraints 0
_refine_ls_restrained_S_all 1.110
_refine_ls_R_factor_all 0.0810
_refine_ls_R_factor_gt 0.0588
_refine_ls_shift/su_max 0.001
_refine_ls_shift/su_mean 0.000
_refine_ls_structure_factor_coef Fsqd
_refine_ls_weighting_details 'w=1/[\s^2^(Fo^2^)+(0.0413P)^2^+8.6727P] where P=(Fo^2^+2Fc^2^)/3'
_refine_ls_weighting_scheme calc
_refine_ls_wR_factor_gt 0.1304
_refine_ls_wR_factor_ref 0.1424
_reflns_number_gt 8246
_reflns_number_total 10481
_reflns_threshold_expression >2sigma(I)
_cod_data_source_file om020596u.cif
_cod_data_source_block grem53ab
_cod_depositor_comments
;
The following automatic conversions were performed:

'_refine_ls_weighting_scheme' value 'calc
w=1/[\s^2^(Fo^2^)+(0.0413P)^2^+8.6727P] where P=(Fo^2^+2Fc^2^)/3' was
changed to 'calc'. New tag '_refine_ls_weighting_details' was
created. The value of the new tag was set to
'w=1/[\s^2^(Fo^2^)+(0.0413P)^2^+8.6727P] where P=(Fo^2^+2Fc^2^)/3'.

Automatic conversion script
Id: cif_fix_values 3143 2015-03-26 13:38:13Z robertas 
;
_cod_original_sg_symbol_H-M P21/n
_cod_database_code 4077111

loop_
_symmetry_equiv_pos_as_xyz
'x, y, z'
'-x+1/2, y+1/2, -z+1/2'
'-x, -y, -z'
'x-1/2, -y-1/2, z-1/2'

loop_
_atom_site_label
_atom_site_type_symbol
_atom_site_fract_x
_atom_site_fract_y
_atom_site_fract_z
_atom_site_U_iso_or_equiv
_atom_site_adp_type
_atom_site_occupancy
_atom_site_calc_flag
_atom_site_refinement_flags
Rb1 Rb 0.37367(2) 0.25399(2) 0.118652(17) 0.03088(11) Uani 1 d .
Mg1 Mg 0.37354(7) 0.33830(7) 0.62249(5) 0.0239(3) Uani 1 d .
Si1 Si 0.33043(6) 0.48579(7) 0.72195(5) 0.0286(2) Uani 1 d .
Si2 Si 0.49206(6) 0.43112(6) 0.76297(5) 0.0262(2) Uani 1 d .
Si3 Si 0.40860(6) 0.14113(6) 0.69797(5) 0.0280(2) Uani 1 d .
Si4 Si 0.45832(6) 0.17348(6) 0.57388(5) 0.0291(2) Uani 1 d .
Si5 Si 0.22501(6) 0.31687(6) 0.48287(5) 0.0279(2) Uani 1 d .
Si6 Si 0.32882(6) 0.47731(6) 0.49126(5) 0.0282(2) Uani 1 d .
N1 N 0.40075(17) 0.42335(18) 0.70804(14) 0.0265(6) Uani 1 d .
N2 N 0.41817(17) 0.21023(18) 0.63310(14) 0.0262(6) Uani 1 d .
N3 N 0.30385(16) 0.38070(18) 0.52584(14) 0.0262(6) Uani 1 d .
C1 C 0.2356(2) 0.4345(3) 0.6744(2) 0.0400(9) Uani 1 d .
H1A H 0.2271 0.4315 0.6234 0.060 Uiso 1 calc R
H1B H 0.1964 0.4729 0.6823 0.060 Uiso 1 calc R
H1C H 0.2334 0.3722 0.6925 0.060 Uiso 1 calc R
C2 C 0.3260(2) 0.6092(3) 0.6905(2) 0.0394(9) Uani 1 d .
H2A H 0.3750 0.6389 0.7135 0.059 Uiso 1 calc R
H2B H 0.2870 0.6425 0.7028 0.059 Uiso 1 calc R
H2C H 0.3137 0.6102 0.6389 0.059 Uiso 1 calc R
C3 C 0.3389(2) 0.4913(3) 0.8181(2) 0.0401(9) Uani 1 d .
H3A H 0.3403 0.4286 0.8367 0.060 Uiso 1 calc R
H3B H 0.2954 0.5244 0.8224 0.060 Uiso 1 calc R
H3C H 0.3854 0.5239 0.8452 0.060 Uiso 1 calc R
C4 C 0.5258(2) 0.5549(2) 0.7835(2) 0.0355(9) Uani 1 d .
H4A H 0.5184 0.5880 0.7390 0.053 Uiso 1 calc R
H4B H 0.5795 0.5552 0.8126 0.053 Uiso 1 calc R
H4C H 0.4968 0.5853 0.8095 0.053 Uiso 1 calc R
C5 C 0.5115(2) 0.3759(3) 0.85277(18) 0.0358(9) Uani 1 d .
H5A H 0.4942 0.4169 0.8829 0.054 Uiso 1 calc R
H5B H 0.5659 0.3652 0.8751 0.054 Uiso 1 calc R
H5C H 0.4846 0.3170 0.8469 0.054 Uiso 1 calc R
C6 C 0.5590(2) 0.3773(2) 0.7234(2) 0.0345(9) Uani 1 d .
H6A H 0.5445 0.3130 0.7110 0.052 Uiso 1 calc R
H6B H 0.6104 0.3796 0.7580 0.052 Uiso 1 calc R
H6C H 0.5570 0.4113 0.6805 0.052 Uiso 1 calc R
C7 C 0.5005(2) 0.1228(3) 0.77442(19) 0.0379(9) Uani 1 d .
H7A H 0.5379 0.0953 0.7565 0.057 Uiso 1 calc R
H7B H 0.4917 0.0815 0.8095 0.057 Uiso 1 calc R
H7C H 0.5192 0.1823 0.7968 0.057 Uiso 1 calc R
C8 C 0.3714(2) 0.0222(2) 0.6657(2) 0.0388(10) Uani 1 d .
H8A H 0.3211 0.0275 0.6293 0.058 Uiso 1 calc R
H8B H 0.3680 -0.0143 0.7056 0.058 Uiso 1 calc R
H8C H 0.4056 -0.0083 0.6454 0.058 Uiso 1 calc R
C9 C 0.3404(2) 0.1906(3) 0.7375(2) 0.0358(9) Uani 1 d .
H9A H 0.3574 0.2521 0.7566 0.054 Uiso 1 calc R
H9B H 0.3376 0.1504 0.7758 0.054 Uiso 1 calc R
H9C H 0.2903 0.1952 0.7007 0.054 Uiso 1 calc R
C10 C 0.5418(2) 0.0951(3) 0.6138(2) 0.0451(10) Uani 1 d .
H10A H 0.5801 0.1270 0.6529 0.068 Uiso 1 calc R
H10B H 0.5633 0.0783 0.5774 0.068 Uiso 1 calc R
H10C H 0.5254 0.0392 0.6319 0.068 Uiso 1 calc R
C11 C 0.3926(3) 0.1084(3) 0.4963(2) 0.0522(12) Uani 1 d .
H11A H 0.3761 0.0516 0.5132 0.078 Uiso 1 calc R
H11B H 0.4188 0.0928 0.4633 0.078 Uiso 1 calc R
H11C H 0.3484 0.1467 0.4720 0.078 Uiso 1 calc R
C12 C 0.4951(3) 0.2724(3) 0.5351(2) 0.0473(11) Uani 1 d .
H12A H 0.4537 0.3150 0.5117 0.071 Uiso 1 calc R
H12B H 0.5166 0.2491 0.5003 0.071 Uiso 1 calc R
H12C H 0.5343 0.3049 0.5731 0.071 Uiso 1 calc R
C13 C 0.2176(2) 0.2139(2) 0.5367(2) 0.0348(9) Uani 1 d .
H13A H 0.2628 0.1755 0.5463 0.052 Uiso 1 calc R
H13B H 0.1728 0.1779 0.5102 0.052 Uiso 1 calc R
H13C H 0.2134 0.2345 0.5818 0.052 Uiso 1 calc R
C14 C 0.2195(3) 0.2745(3) 0.3925(2) 0.0454(11) Uani 1 d .
H14A H 0.2065 0.3260 0.3588 0.068 Uiso 1 calc R
H14B H 0.1806 0.2266 0.3765 0.068 Uiso 1 calc R
H14C H 0.2685 0.2488 0.3951 0.068 Uiso 1 calc R
C15 C 0.1334(2) 0.3802(3) 0.4661(2) 0.0400(10) Uani 1 d .
H15A H 0.1322 0.4062 0.5109 0.060 Uiso 1 calc R
H15B H 0.0911 0.3374 0.4468 0.060 Uiso 1 calc R
H15C H 0.1292 0.4302 0.4320 0.060 Uiso 1 calc R
C16 C 0.3465(3) 0.4590(3) 0.4050(2) 0.0387(9) Uani 1 d .
H16A H 0.3843 0.4104 0.4113 0.058 Uiso 1 calc R
H16B H 0.3651 0.5165 0.3912 0.058 Uiso 1 calc R
H16C H 0.2993 0.4408 0.3679 0.058 Uiso 1 calc R
C17 C 0.2555(2) 0.5725(2) 0.4717(2) 0.0389(10) Uani 1 d .
H17A H 0.2080 0.5506 0.4368 0.058 Uiso 1 calc R
H17B H 0.2735 0.6263 0.4526 0.058 Uiso 1 calc R
H17C H 0.2470 0.5898 0.5156 0.058 Uiso 1 calc R
C18 C 0.4193(2) 0.5279(3) 0.5531(2) 0.0385(9) Uani 1 d .
H18A H 0.4141 0.5407 0.5992 0.058 Uiso 1 calc R
H18B H 0.4303 0.5853 0.5329 0.058 Uiso 1 calc R
H18C H 0.4606 0.4839 0.5595 0.058 Uiso 1 calc R
C19 C 0.4336(3) 0.1959(3) 0.2956(2) 0.0430(11) Uani 1 d .
C20 C 0.4180(3) 0.1107(3) 0.2603(2) 0.0471(12) Uani 1 d .
H20 H 0.4584 0.0704 0.2624 0.057 Uiso 1 calc R
C21 C 0.3455(3) 0.0851(3) 0.2227(2) 0.0521(12) Uani 1 d .
H21 H 0.3363 0.0270 0.1994 0.062 Uiso 1 calc R
C22 C 0.2862(3) 0.1415(4) 0.2182(2) 0.0573(13) Uani 1 d .
H22 H 0.2359 0.1224 0.1926 0.069 Uiso 1 calc R
C23 C 0.2996(3) 0.2276(4) 0.2514(3) 0.0618(14) Uani 1 d .
H23 H 0.2589 0.2680 0.2480 0.074 Uiso 1 calc R
C24 C 0.3737(3) 0.2536(3) 0.2897(2) 0.0519(12) Uani 1 d .
H24 H 0.3830 0.3122 0.3122 0.062 Uiso 1 calc R
C25 C 0.5139(3) 0.2201(3) 0.3392(2) 0.0591(14) Uani 1 d .
H25A H 0.5155 0.2822 0.3590 0.089 Uiso 1 calc R
H25B H 0.5451 0.2184 0.3089 0.089 Uiso 1 calc R
H25C H 0.5334 0.1756 0.3780 0.089 Uiso 1 calc R
C26 C 0.2510(2) 0.4311(3) 0.0839(2) 0.0419(10) Uani 1 d .
C27 C 0.2995(3) 0.4650(3) 0.0515(2) 0.0483(11) Uani 1 d .
H27 H 0.3304 0.5166 0.0718 0.058 Uiso 1 calc R
C28 C 0.3044(3) 0.4259(4) -0.0099(3) 0.0630(14) Uani 1 d .
H28 H 0.3388 0.4499 -0.0308 0.076 Uiso 1 calc R
C29 C 0.2588(3) 0.3515(4) -0.0405(2) 0.0638(15) Uani 1 d .
H29 H 0.2615 0.3244 -0.0827 0.077 Uiso 1 calc R
C30 C 0.2099(3) 0.3170(3) -0.0099(2) 0.0533(13) Uani 1 d .
H30 H 0.1783 0.2662 -0.0312 0.064 Uiso 1 calc R
C31 C 0.2060(2) 0.3555(3) 0.0520(2) 0.0458(11) Uani 1 d .
H31 H 0.1723 0.3301 0.0731 0.055 Uiso 1 calc R
C32 C 0.2456(3) 0.4753(3) 0.1499(2) 0.0524(12) Uani 1 d .
H32A H 0.2550 0.5417 0.1490 0.079 Uiso 1 calc R
H32B H 0.2833 0.4478 0.1919 0.079 Uiso 1 calc R
H32C H 0.1950 0.4652 0.1519 0.079 Uiso 1 calc R
C33 C 0.4579(3) 0.1663(3) 0.0091(2) 0.0428(10) Uani 1 d .
C34 C 0.4824(2) 0.1071(3) 0.0662(2) 0.0436(10) Uani 1 d .
H34 H 0.4642 0.0455 0.0613 0.052 Uiso 1 calc R
C35 C 0.5333(3) 0.1363(4) 0.1305(3) 0.0626(15) Uani 1 d .
H35 H 0.5499 0.0949 0.1695 0.075 Uiso 1 calc R
C36 C 0.5597(3) 0.2255(6) 0.1378(4) 0.085(2) Uani 1 d .
H36 H 0.5946 0.2462 0.1819 0.102 Uiso 1 calc R
C37 C 0.5354(4) 0.2836(4) 0.0813(5) 0.088(2) Uani 1 d .
H37 H 0.5539 0.3451 0.0861 0.105 Uiso 1 calc R
C38 C 0.4849(4) 0.2555(3) 0.0180(3) 0.0629(15) Uani 1 d .
H38 H 0.4681 0.2978 -0.0204 0.076 Uiso 1 calc R
C39 C 0.4044(3) 0.1321(5) -0.0612(3) 0.0800(19) Uani 1 d .
H39A H 0.4319 0.1241 -0.0944 0.120 Uiso 1 calc R
H39B H 0.3638 0.1772 -0.0807 0.120 Uiso 1 calc R
H39C H 0.3828 0.0729 -0.0544 0.120 Uiso 1 calc R

loop_
_atom_site_aniso_label
_atom_site_aniso_U_11
_atom_site_aniso_U_22
_atom_site_aniso_U_33
_atom_site_aniso_U_23
_atom_site_aniso_U_13
_atom_site_aniso_U_12
Rb1 0.0348(2) 0.02470(17) 0.02972(18) 0.00305(13) 0.00674(14) 0.00521(15)
Mg1 0.0283(6) 0.0154(5) 0.0233(5) -0.0005(4) 0.0031(5) -0.0004(4)
Si1 0.0286(5) 0.0245(5) 0.0293(5) -0.0056(4) 0.0056(4) -0.0016(4)
Si2 0.0277(5) 0.0180(4) 0.0274(5) -0.0011(3) 0.0023(4) -0.0025(4)
Si3 0.0314(6) 0.0178(4) 0.0289(5) 0.0024(4) 0.0030(4) -0.0019(4)
Si4 0.0330(6) 0.0179(4) 0.0341(5) -0.0012(4) 0.0085(4) 0.0017(4)
Si5 0.0300(5) 0.0225(4) 0.0249(5) -0.0015(4) 0.0013(4) -0.0009(4)
Si6 0.0361(6) 0.0173(4) 0.0278(5) 0.0019(3) 0.0066(4) 0.0011(4)
N1 0.0296(16) 0.0196(13) 0.0256(14) -0.0029(11) 0.0035(12) 0.0006(12)
N2 0.0299(16) 0.0156(13) 0.0280(14) -0.0002(11) 0.0034(12) 0.0000(12)
N3 0.0288(16) 0.0166(13) 0.0271(14) 0.0004(11) 0.0016(12) -0.0005(12)
C1 0.033(2) 0.039(2) 0.045(2) -0.0105(17) 0.0097(18) -0.0015(18)
C2 0.039(2) 0.0304(19) 0.049(2) -0.0026(17) 0.0152(19) 0.0062(18)
C3 0.040(2) 0.045(2) 0.037(2) -0.0064(17) 0.0140(18) 0.0010(19)
C4 0.030(2) 0.0243(18) 0.043(2) -0.0022(15) 0.0009(17) -0.0015(16)
C5 0.042(2) 0.0291(18) 0.0278(18) 0.0000(14) 0.0013(16) 0.0005(17)
C6 0.029(2) 0.0286(18) 0.040(2) -0.0025(15) 0.0046(16) -0.0004(16)
C7 0.045(2) 0.0282(18) 0.0302(19) 0.0018(15) 0.0005(17) 0.0010(18)
C8 0.046(2) 0.0209(17) 0.042(2) 0.0032(15) 0.0052(18) -0.0058(17)
C9 0.040(2) 0.0287(19) 0.036(2) 0.0058(15) 0.0104(17) -0.0023(17)
C10 0.039(2) 0.037(2) 0.059(3) 0.0117(19) 0.017(2) 0.0112(19)
C11 0.049(3) 0.056(3) 0.049(3) -0.022(2) 0.013(2) -0.001(2)
C12 0.070(3) 0.028(2) 0.052(3) 0.0024(17) 0.031(2) 0.004(2)
C13 0.032(2) 0.0249(17) 0.040(2) 0.0004(15) 0.0020(17) -0.0037(16)
C14 0.051(3) 0.049(2) 0.034(2) -0.0130(17) 0.0114(19) -0.013(2)
C15 0.035(2) 0.033(2) 0.043(2) 0.0012(17) 0.0023(18) 0.0040(18)
C16 0.054(3) 0.0265(18) 0.037(2) 0.0043(15) 0.0177(19) 0.0031(18)
C17 0.051(3) 0.0229(17) 0.039(2) 0.0049(15) 0.0096(18) 0.0069(17)
C18 0.045(2) 0.0260(18) 0.039(2) 0.0028(15) 0.0083(18) -0.0083(17)
C19 0.066(3) 0.029(2) 0.0288(19) 0.0005(15) 0.0104(19) -0.008(2)
C20 0.072(3) 0.0255(19) 0.035(2) 0.0056(16) 0.007(2) -0.005(2)
C21 0.069(3) 0.037(2) 0.041(2) 0.0018(18) 0.006(2) -0.014(2)
C22 0.059(3) 0.072(3) 0.038(2) 0.002(2) 0.013(2) -0.028(3)
C23 0.068(4) 0.076(4) 0.049(3) 0.002(2) 0.030(3) 0.005(3)
C24 0.081(4) 0.041(2) 0.036(2) -0.0072(18) 0.024(2) -0.003(2)
C25 0.072(4) 0.045(2) 0.046(3) 0.002(2) 0.001(2) -0.013(2)
C26 0.034(2) 0.0265(19) 0.052(2) 0.0014(17) -0.0018(19) 0.0089(17)
C27 0.047(3) 0.034(2) 0.051(3) 0.0131(19) 0.000(2) 0.000(2)
C28 0.072(4) 0.060(3) 0.049(3) 0.025(2) 0.010(3) 0.008(3)
C29 0.078(4) 0.056(3) 0.038(2) 0.005(2) -0.005(2) 0.022(3)
C30 0.050(3) 0.030(2) 0.054(3) -0.0017(19) -0.016(2) 0.010(2)
C31 0.034(2) 0.031(2) 0.059(3) 0.0006(18) -0.001(2) 0.0043(18)
C32 0.041(3) 0.042(2) 0.065(3) -0.014(2) 0.007(2) 0.003(2)
C33 0.046(3) 0.045(2) 0.041(2) -0.0073(18) 0.0188(19) 0.000(2)
C34 0.047(3) 0.029(2) 0.060(3) -0.0054(18) 0.026(2) 0.0008(19)
C35 0.055(3) 0.078(4) 0.049(3) 0.002(3) 0.010(2) 0.033(3)
C36 0.037(3) 0.123(6) 0.091(4) -0.072(4) 0.016(3) -0.011(3)
C37 0.088(5) 0.056(3) 0.153(7) -0.056(4) 0.084(5) -0.037(3)
C38 0.092(4) 0.041(3) 0.083(4) 0.010(3) 0.064(3) 0.009(3)
C39 0.061(4) 0.126(5) 0.046(3) -0.019(3) 0.009(3) 0.008(4)

loop_
_atom_type_symbol
_atom_type_description
_atom_type_scat_dispersion_real
_atom_type_scat_dispersion_imag
_atom_type_scat_source
Rb Rb -0.9393 2.9676 'International Tables Vol C Tables 4.2.6.8 and 6.1.1.4'
Mg Mg 0.0486 0.0363 'International Tables Vol C Tables 4.2.6.8 and 6.1.1.4'
Si Si 0.0817 0.0704 'International Tables Vol C Tables 4.2.6.8 and 6.1.1.4'
N N 0.0061 0.0033 'International Tables Vol C Tables 4.2.6.8 and 6.1.1.4'
C C 0.0033 0.0016 'International Tables Vol C Tables 4.2.6.8 and 6.1.1.4'
H H 0.0000 0.0000 'International Tables Vol C Tables 4.2.6.8 and 6.1.1.4'

loop_
_geom_angle_atom_site_label_1
_geom_angle_atom_site_label_2
_geom_angle_atom_site_label_3
_geom_angle
_geom_angle_site_symmetry_1
_geom_angle_site_symmetry_3
C31 Rb1 C26 24.14(9) . .
C31 Rb1 C34 138.77(11) . .
C26 Rb1 C34 150.16(11) . .
C31 Rb1 C33 120.10(11) . .
C26 Rb1 C33 126.70(11) . .
C34 Rb1 C33 23.58(10) . .
C31 Rb1 C38 117.26(13) . .
C26 Rb1 C38 113.33(12) . .
C34 Rb1 C38 41.08(11) . .
C33 Rb1 C38 23.59(11) . .
C31 Rb1 C21 103.85(13) . .
C26 Rb1 C21 115.99(13) . .
C34 Rb1 C21 88.67(12) . .
C33 Rb1 C21 109.81(12) . .
C38 Rb1 C21 129.56(13) . .
C31 Rb1 C20 122.40(13) . .
C26 Rb1 C20 126.60(12) . .
C34 Rb1 C20 82.68(11) . .
C33 Rb1 C20 106.22(11) . .
C38 Rb1 C20 118.75(13) . .
C21 Rb1 C20 23.32(11) . .
C31 Rb1 C30 23.75(11) . .
C26 Rb1 C30 42.00(10) . .
C34 Rb1 C30 115.19(11) . .
C33 Rb1 C30 96.69(12) . .
C38 Rb1 C30 97.75(15) . .
C21 Rb1 C30 111.62(13) . .
C20 Rb1 C30 134.38(13) . .
C31 Rb1 C35 161.48(12) . .
C26 Rb1 C35 158.04(13) . .
C34 Rb1 C35 23.57(11) . .
C33 Rb1 C35 41.48(11) . .
C38 Rb1 C35 47.66(13) . .
C21 Rb1 C35 85.23(14) . .
C20 Rb1 C35 71.09(13) . .
C30 Rb1 C35 137.77(12) . .
C31 Rb1 C37 130.95(18) . .
C26 Rb1 C37 117.51(15) . .
C34 Rb1 C37 47.44(12) . .
C33 Rb1 C37 41.11(12) . .
C38 Rb1 C37 23.14(15) . .
C21 Rb1 C37 124.77(17) . .
C20 Rb1 C37 106.28(18) . .
C30 Rb1 C37 116.64(19) . .
C35 Rb1 C37 40.54(16) . .
C31 Rb1 C22 82.06(13) . .
C26 Rb1 C22 92.82(13) . .
C34 Rb1 C22 110.49(12) . .
C33 Rb1 C22 129.22(12) . .
C38 Rb1 C22 151.48(13) . .
C21 Rb1 C22 23.18(12) . .
C20 Rb1 C22 40.97(13) . .
C30 Rb1 C22 94.33(14) . .
C35 Rb1 C22 108.35(14) . .
C37 Rb1 C22 146.98(18) . .
C31 Rb1 C36 153.63(18) . .
C26 Rb1 C36 136.14(17) . .
C34 Rb1 C36 41.15(12) . .
C33 Rb1 C36 48.12(12) . .
C38 Rb1 C36 40.81(16) . .
C21 Rb1 C36 102.51(18) . .
C20 Rb1 C36 83.34(18) . .
C30 Rb1 C36 138.37(17) . .
C35 Rb1 C36 23.27(15) . .
C37 Rb1 C36 22.94(16) . .
C22 Rb1 C36 124.12(18) . .
N2 Mg1 N3 119.29(12) . .
N2 Mg1 N1 119.65(12) . .
N3 Mg1 N1 121.05(12) . .
N2 Mg1 Si6 130.57(10) . .
N3 Mg1 Si6 28.24(8) . .
N1 Mg1 Si6 103.37(9) . .
N2 Mg1 Si3 27.96(9) . .
N3 Mg1 Si3 133.20(9) . .
N1 Mg1 Si3 101.10(9) . .
Si6 Mg1 Si3 155.38(4) . .
N2 Mg1 Si4 27.59(9) . .
N3 Mg1 Si4 99.35(9) . .
N1 Mg1 Si4 134.58(9) . .
Si6 Mg1 Si4 103.78(4) . .
Si3 Mg1 Si4 55.52(3) . .
N2 Mg1 Si1 137.04(9) . .
N3 Mg1 Si1 99.91(9) . .
N1 Mg1 Si1 27.84(9) . .
Si6 Mg1 Si1 92.28(4) . .
Si3 Mg1 Si1 110.91(4) . .
Si4 Mg1 Si1 160.62(4) . .
N2 Mg1 Si5 102.07(9) . .
N3 Mg1 Si5 27.72(8) . .
N1 Mg1 Si5 133.16(10) . .
Si6 Mg1 Si5 55.96(3) . .
Si3 Mg1 Si5 107.55(4) . .
Si4 Mg1 Si5 92.26(4) . .
Si1 Mg1 Si5 105.86(4) . .
N2 Mg1 Si2 98.82(9) . .
N3 Mg1 Si2 137.28(9) . .
N1 Mg1 Si2 27.27(9) . .
Si6 Mg1 Si2 111.32(4) . .
Si3 Mg1 Si2 89.52(3) . .
Si4 Mg1 Si2 107.94(4) . .
Si1 Mg1 Si2 55.10(3) . .
Si5 Mg1 Si2 158.86(4) . .
N1 Si1 C1 111.55(16) . .
N1 Si1 C3 113.19(16) . .
C1 Si1 C3 105.58(19) . .
N1 Si1 C2 113.31(17) . .
C1 Si1 C2 106.38(18) . .
C3 Si1 C2 106.25(18) . .
N1 Si1 Mg1 33.75(9) . .
C1 Si1 Mg1 79.68(13) . .
C3 Si1 Mg1 135.58(14) . .
C2 Si1 Mg1 114.51(13) . .
N1 Si2 C6 112.20(15) . .
N1 Si2 C5 114.28(17) . .
C6 Si2 C5 106.78(18) . .
N1 Si2 C4 113.07(15) . .
C6 Si2 C4 105.09(18) . .
C5 Si2 C4 104.67(17) . .
N1 Si2 Mg1 33.19(10) . .
C6 Si2 Mg1 79.76(12) . .
C5 Si2 Mg1 120.31(12) . .
C4 Si2 Mg1 131.49(12) . .
N2 Si3 C9 111.57(16) . .
N2 Si3 C8 113.60(16) . .
C9 Si3 C8 105.43(19) . .
N2 Si3 C7 113.15(17) . .
C9 Si3 C7 106.37(18) . .
C8 Si3 C7 106.13(17) . .
N2 Si3 Mg1 33.85(10) . .
C9 Si3 Mg1 78.29(12) . .
C8 Si3 Mg1 131.45(12) . .
C7 Si3 Mg1 119.39(12) . .
N2 Si4 C12 111.55(17) . .
N2 Si4 C11 114.23(19) . .
C12 Si4 C11 106.0(2) . .
N2 Si4 C10 113.64(17) . .
C12 Si4 C10 105.3(2) . .
C11 Si4 C10 105.4(2) . .
N2 Si4 Mg1 33.41(9) . .
C12 Si4 Mg1 81.38(14) . .
C11 Si4 Mg1 111.72(15) . .
C10 Si4 Mg1 138.76(15) . .
N3 Si5 C13 111.39(15) . .
N3 Si5 C15 114.27(16) . .
C13 Si5 C15 104.21(19) . .
N3 Si5 C14 114.31(18) . .
C13 Si5 C14 107.69(19) . .
C15 Si5 C14 104.2(2) . .
N3 Si5 Mg1 33.43(9) . .
C13 Si5 Mg1 77.96(12) . .
C15 Si5 Mg1 125.31(13) . .
C14 Si5 Mg1 127.68(15) . .
N3 Si6 C18 111.63(15) . .
N3 Si6 C16 114.75(16) . .
C18 Si6 C16 104.6(2) . .
N3 Si6 C17 113.54(18) . .
C18 Si6 C17 106.53(18) . .
C16 Si6 C17 105.00(17) . .
N3 Si6 Mg1 34.34(9) . .
C18 Si6 Mg1 77.29(12) . .
C16 Si6 Mg1 125.91(12) . .
C17 Si6 Mg1 126.69(13) . .
Si2 N1 Si1 122.04(16) . .
Si2 N1 Mg1 119.54(17) . .
Si1 N1 Mg1 118.41(15) . .
Si4 N2 Si3 122.69(16) . .
Si4 N2 Mg1 119.00(15) . .
Si3 N2 Mg1 118.19(17) . .
Si6 N3 Si5 123.71(16) . .
Si6 N3 Mg1 117.42(15) . .
Si5 N3 Mg1 118.85(15) . .
Si1 C1 H1A 109.5 . .
Si1 C1 H1B 109.5 . .
H1A C1 H1B 109.5 . .
Si1 C1 H1C 109.5 . .
H1A C1 H1C 109.5 . .
H1B C1 H1C 109.5 . .
Si1 C2 H2A 109.5 . .
Si1 C2 H2B 109.5 . .
H2A C2 H2B 109.5 . .
Si1 C2 H2C 109.5 . .
H2A C2 H2C 109.5 . .
H2B C2 H2C 109.5 . .
Si1 C3 H3A 109.5 . .
Si1 C3 H3B 109.5 . .
H3A C3 H3B 109.5 . .
Si1 C3 H3C 109.5 . .
H3A C3 H3C 109.5 . .
H3B C3 H3C 109.5 . .
Si2 C4 Rb1 158.94(17) . 3_666
Si2 C4 H4A 109.5 . .
Rb1 C4 H4A 90.1 3_666 .
Si2 C4 H4B 109.5 . .
Rb1 C4 H4B 54.6 3_666 .
H4A C4 H4B 109.5 . .
Si2 C4 H4C 109.5 . .
Rb1 C4 H4C 69.1 3_666 .
H4A C4 H4C 109.5 . .
H4B C4 H4C 109.5 . .
Si2 C5 H5A 109.5 . .
Si2 C5 H5B 109.5 . .
H5A C5 H5B 109.5 . .
Si2 C5 H5C 109.5 . .
H5A C5 H5C 109.5 . .
H5B C5 H5C 109.5 . .
Si2 C6 H6A 109.5 . .
Si2 C6 H6B 109.5 . .
H6A C6 H6B 109.5 . .
Si2 C6 H6C 109.5 . .
H6A C6 H6C 109.5 . .
H6B C6 H6C 109.5 . .
Si3 C7 H7A 109.5 . .
Si3 C7 H7B 109.5 . .
H7A C7 H7B 109.5 . .
Si3 C7 H7C 109.5 . .
H7A C7 H7C 109.5 . .
H7B C7 H7C 109.5 . .
Si3 C8 H8A 109.5 . .
Si3 C8 H8B 109.5 . .
H8A C8 H8B 109.5 . .
Si3 C8 H8C 109.5 . .
H8A C8 H8C 109.5 . .
H8B C8 H8C 109.5 . .
Si3 C9 H9A 109.5 . .
Si3 C9 H9B 109.5 . .
H9A C9 H9B 109.5 . .
Si3 C9 H9C 109.5 . .
H9A C9 H9C 109.5 . .
H9B C9 H9C 109.5 . .
Si4 C10 H10A 109.5 . .
Si4 C10 H10B 109.5 . .
H10A C10 H10B 109.5 . .
Si4 C10 H10C 109.5 . .
H10A C10 H10C 109.5 . .
H10B C10 H10C 109.5 . .
Si4 C11 H11A 109.5 . .
Si4 C11 H11B 109.5 . .
H11A C11 H11B 109.5 . .
Si4 C11 H11C 109.5 . .
H11A C11 H11C 109.5 . .
H11B C11 H11C 109.5 . .
Si4 C12 H12A 109.5 . .
Si4 C12 H12B 109.5 . .
H12A C12 H12B 109.5 . .
Si4 C12 H12C 109.5 . .
H12A C12 H12C 109.5 . .
H12B C12 H12C 109.5 . .
Si5 C13 H13A 109.5 . .
Si5 C13 H13B 109.5 . .
H13A C13 H13B 109.5 . .
Si5 C13 H13C 109.5 . .
H13A C13 H13C 109.5 . .
H13B C13 H13C 109.5 . .
Si5 C14 H14A 109.5 . .
Si5 C14 H14B 109.5 . .
H14A C14 H14B 109.5 . .
Si5 C14 H14C 109.5 . .
H14A C14 H14C 109.5 . .
H14B C14 H14C 109.5 . .
Si5 C15 H15A 109.5 . .
Si5 C15 H15B 109.5 . .
H15A C15 H15B 109.5 . .
Si5 C15 H15C 109.5 . .
H15A C15 H15C 109.5 . .
H15B C15 H15C 109.5 . .
Si6 C16 H16A 109.5 . .
Si6 C16 H16B 109.5 . .
H16A C16 H16B 109.5 . .
Si6 C16 H16C 109.5 . .
H16A C16 H16C 109.5 . .
H16B C16 H16C 109.5 . .
Si6 C17 Rb1 161.74(19) . 2
Si6 C17 H17A 109.5 . .
Rb1 C17 H17A 65.6 2 .
Si6 C17 H17B 109.5 . .
Rb1 C17 H17B 59.3 2 .
H17A C17 H17B 109.5 . .
Si6 C17 H17C 109.5 . .
Rb1 C17 H17C 88.5 2 .
H17A C17 H17C 109.5 . .
H17B C17 H17C 109.5 . .
Si6 C18 H18A 109.5 . .
Si6 C18 H18B 109.5 . .
H18A C18 H18B 109.5 . .
Si6 C18 H18C 109.5 . .
H18A C18 H18C 109.5 . .
H18B C18 H18C 109.5 . .
C24 C19 C20 117.9(4) . .
C24 C19 C25 122.6(4) . .
C20 C19 C25 119.5(4) . .
C24 C19 Rb1 78.1(2) . .
C20 C19 Rb1 75.9(2) . .
C25 C19 Rb1 116.7(3) . .
C21 C20 C19 120.9(5) . .
C21 C20 Rb1 78.1(2) . .
C19 C20 Rb1 80.3(2) . .
C21 C20 H20 119.6 . .
C19 C20 H20 119.6 . .
Rb1 C20 H20 112.3 . .
C22 C21 C20 121.1(4) . .
C22 C21 Rb1 79.9(3) . .
C20 C21 Rb1 78.6(2) . .
C22 C21 H21 119.4 . .
C20 C21 H21 119.4 . .
Rb1 C21 H21 112.3 . .
C21 C22 C23 119.6(5) . .
C21 C22 Rb1 77.0(3) . .
C23 C22 Rb1 78.8(3) . .
C21 C22 H22 120.2 . .
C23 C22 H22 120.2 . .
Rb1 C22 H22 114.6 . .
C24 C23 C22 119.2(5) . .
C24 C23 Rb1 78.4(3) . .
C22 C23 Rb1 77.6(3) . .
C24 C23 H23 120.4 . .
C22 C23 H23 120.4 . .
Rb1 C23 H23 114.3 . .
C19 C24 C23 121.3(4) . .
C19 C24 Rb1 78.8(2) . .
C23 C24 Rb1 78.1(3) . .
C19 C24 H24 119.3 . .
C23 C24 H24 119.3 . .
Rb1 C24 H24 114.1 . .
C19 C25 H25A 109.5 . .
C19 C25 H25B 109.5 . .
H25A C25 H25B 109.5 . .
C19 C25 H25C 109.5 . .
H25A C25 H25C 109.5 . .
H25B C25 H25C 109.5 . .
C27 C26 C31 117.3(4) . .
C27 C26 C32 121.2(4) . .
C31 C26 C32 121.5(4) . .
C27 C26 Rb1 81.3(2) . .
C31 C26 Rb1 76.2(2) . .
C32 C26 Rb1 113.1(2) . .
C26 C27 C28 122.0(4) . .
C26 C27 Rb1 75.3(2) . .
C28 C27 Rb1 80.9(3) . .
C26 C27 H27 119.0 . .
C28 C27 H27 119.0 . .
Rb1 C27 H27 115.2 . .
C29 C28 C27 119.3(5) . .
C29 C28 Rb1 77.8(3) . .
C27 C28 Rb1 76.1(2) . .
C29 C28 H28 120.3 . .
C27 C28 H28 120.3 . .
Rb1 C28 H28 116.6 . .
C30 C29 C28 120.0(5) . .
C30 C29 Rb1 75.1(2) . .
C28 C29 Rb1 79.3(3) . .
C30 C29 H29 120.0 . .
C28 C29 H29 120.0 . .
Rb1 C29 H29 116.2 . .
C29 C30 C31 120.4(4) . .
C29 C30 Rb1 82.0(3) . .
C31 C30 Rb1 75.1(2) . .
C29 C30 H30 119.8 . .
C31 C30 H30 119.8 . .
Rb1 C30 H30 113.5 . .
C30 C31 C26 121.0(5) . .
C30 C31 Rb1 81.1(2) . .
C26 C31 Rb1 79.7(2) . .
C30 C31 H31 119.5 . .
C26 C31 H31 119.5 . .
Rb1 C31 H31 109.8 . .
C26 C32 H32A 109.5 . .
C26 C32 H32B 109.5 . .
H32A C32 H32B 109.5 . .
C26 C32 H32C 109.5 . .
H32A C32 H32C 109.5 . .
H32B C32 H32C 109.5 . .
C34 C33 C38 118.3(4) . .
C34 C33 C39 119.8(4) . .
C38 C33 C39 121.9(5) . .
C34 C33 Rb1 78.0(2) . .
C38 C33 Rb1 78.3(3) . .
C39 C33 Rb1 114.8(3) . .
C33 C34 C35 120.7(4) . .
C33 C34 Rb1 78.4(2) . .
C35 C34 Rb1 79.4(3) . .
C33 C34 H34 119.6 . .
C35 C34 H34 119.6 . .
Rb1 C34 H34 112.9 . .
C36 C35 C34 119.9(5) . .
C36 C35 Rb1 79.4(3) . .
C34 C35 Rb1 77.0(3) . .
C36 C35 H35 120.1 . .
C34 C35 H35 120.1 . .
Rb1 C35 H35 114.1 . .
C37 C36 C35 119.2(5) . .
C37 C36 Rb1 78.0(4) . .
C35 C36 Rb1 77.4(3) . .
C37 C36 H36 120.4 . .
C35 C36 H36 120.4 . .
Rb1 C36 H36 115.0 . .
C36 C37 C38 121.3(5) . .
C36 C37 Rb1 79.1(4) . .
C38 C37 Rb1 77.0(3) . .
C36 C37 H37 119.4 . .
C38 C37 H37 119.4 . .
Rb1 C37 H37 115.0 . .
C37 C38 C33 120.7(5) . .
C37 C38 Rb1 79.8(3) . .
C33 C38 Rb1 78.1(3) . .
C37 C38 H38 119.7 . .
C33 C38 H38 119.7 . .
Rb1 C38 H38 112.8 . .
C33 C39 H39A 109.5 . .
C33 C39 H39B 109.5 . .
H39A C39 H39B 109.5 . .
C33 C39 H39C 109.5 . .
H39A C39 H39C 109.5 . .
H39B C39 H39C 109.5 . .

loop_
_geom_bond_atom_site_label_1
_geom_bond_atom_site_label_2
_geom_bond_distance
_geom_bond_site_symmetry_2
Rb1 C31 3.322(4) .
Rb1 C26 3.365(4) .
Rb1 C34 3.367(4) .
Rb1 C33 3.372(4) .
Rb1 C38 3.375(5) .
Rb1 C21 3.375(4) .
Rb1 C20 3.382(4) .
Rb1 C30 3.397(4) .
Rb1 C35 3.397(5) .
Rb1 C37 3.408(6) .
Rb1 C22 3.410(5) .
Rb1 C36 3.421(6) .
Mg1 N2 2.019(3) .
Mg1 N3 2.026(3) .
Mg1 N1 2.030(3) .
Mg1 Si6 3.1886(14) .
Mg1 Si3 3.1953(13) .
Mg1 Si4 3.2078(15) .
Mg1 Si1 3.2132(15) .
Mg1 Si5 3.2217(14) .
Mg1 Si2 3.2256(14) .
Si1 N1 1.706(3) .
Si1 C1 1.868(4) .
Si1 C3 1.880(4) .
Si1 C2 1.889(4) .
Si2 N1 1.699(3) .
Si2 C6 1.876(4) .
Si2 C5 1.887(4) .
Si2 C4 1.901(4) .
Si3 N2 1.700(3) .
Si3 C9 1.870(4) .
Si3 C8 1.890(4) .
Si3 C7 1.895(4) .
Si4 N2 1.699(3) .
Si4 C12 1.875(4) .
Si4 C11 1.876(4) .
Si4 C10 1.882(4) .
Si5 N3 1.711(3) .
Si5 C13 1.876(4) .
Si5 C15 1.882(4) .
Si5 C14 1.882(4) .
Si6 N3 1.700(3) .
Si6 C18 1.878(4) .
Si6 C16 1.889(4) .
Si6 C17 1.897(4) .
C1 H1A 0.9800 .
C1 H1B 0.9800 .
C1 H1C 0.9800 .
C2 H2A 0.9800 .
C2 H2B 0.9800 .
C2 H2C 0.9800 .
C3 H3A 0.9800 .
C3 H3B 0.9800 .
C3 H3C 0.9800 .
C4 Rb1 3.544(3) 3_666
C4 H4A 0.9800 .
C4 H4B 0.9800 .
C4 H4C 0.9800 .
C5 H5A 0.9800 .
C5 H5B 0.9800 .
C5 H5C 0.9800 .
C6 H6A 0.9800 .
C6 H6B 0.9800 .
C6 H6C 0.9800 .
C7 H7A 0.9800 .
C7 H7B 0.9800 .
C7 H7C 0.9800 .
C8 H8A 0.9800 .
C8 H8B 0.9800 .
C8 H8C 0.9800 .
C9 H9A 0.9800 .
C9 H9B 0.9800 .
C9 H9C 0.9800 .
C10 H10A 0.9800 .
C10 H10B 0.9800 .
C10 H10C 0.9800 .
C11 H11A 0.9800 .
C11 H11B 0.9800 .
C11 H11C 0.9800 .
C12 H12A 0.9800 .
C12 H12B 0.9800 .
C12 H12C 0.9800 .
C13 H13A 0.9800 .
C13 H13B 0.9800 .
C13 H13C 0.9800 .
C14 H14A 0.9800 .
C14 H14B 0.9800 .
C14 H14C 0.9800 .
C15 H15A 0.9800 .
C15 H15B 0.9800 .
C15 H15C 0.9800 .
C16 H16A 0.9800 .
C16 H16B 0.9800 .
C16 H16C 0.9800 .
C17 Rb1 3.619(4) 2
C17 H17A 0.9800 .
C17 H17B 0.9800 .
C17 H17C 0.9800 .
C18 H18A 0.9800 .
C18 H18B 0.9800 .
C18 H18C 0.9800 .
C19 C24 1.378(7) .
C19 C20 1.403(5) .
C19 C25 1.507(6) .
C20 C21 1.366(6) .
C20 H20 0.9500 .
C21 C22 1.364(7) .
C21 H21 0.9500 .
C22 C23 1.397(7) .
C22 H22 0.9500 .
C23 C24 1.394(7) .
C23 H23 0.9500 .
C24 H24 0.9500 .
C25 H25A 0.9800 .
C25 H25B 0.9800 .
C25 H25C 0.9800 .
C26 C27 1.382(6) .
C26 C31 1.399(5) .
C26 C32 1.506(6) .
C27 C28 1.386(7) .
C27 H27 0.9500 .
C28 C29 1.384(7) .
C28 H28 0.9500 .
C29 C30 1.366(8) .
C29 H29 0.9500 .
C30 C31 1.385(7) .
C30 H30 0.9500 .
C31 H31 0.9500 .
C32 H32A 0.9800 .
C32 H32B 0.9800 .
C32 H32C 0.9800 .
C33 C34 1.377(6) .
C33 C38 1.379(6) .
C33 C39 1.507(6) .
C34 C35 1.382(6) .
C34 H34 0.9500 .
C35 C36 1.375(9) .
C35 H35 0.9500 .
C36 C37 1.358(10) .
C36 H36 0.9500 .
C37 C38 1.361(9) .
C37 H37 0.9500 .
C38 H38 0.9500 .
C39 H39A 0.9800 .
C39 H39B 0.9800 .
C39 H39C 0.9800 .

loop_
_geom_torsion_atom_site_label_1
_geom_torsion_atom_site_label_2
_geom_torsion_atom_site_label_3
_geom_torsion_atom_site_label_4
_geom_torsion
_geom_torsion_site_symmetry_4
N2 Mg1 Si1 N1 61.4(2) .
N3 Mg1 Si1 N1 -142.2(2) .
Si6 Mg1 Si1 N1 -114.85(18) .
Si3 Mg1 Si1 N1 73.61(18) .
Si4 Mg1 Si1 N1 31.4(2) .
Si5 Mg1 Si1 N1 -170.03(18) .
Si2 Mg1 Si1 N1 -0.28(17) .
N2 Mg1 Si1 C1 -99.5(2) .
N3 Mg1 Si1 C1 56.95(16) .
N1 Mg1 Si1 C1 -160.8(2) .
Si6 Mg1 Si1 C1 84.32(14) .
Si3 Mg1 Si1 C1 -87.21(14) .
Si4 Mg1 Si1 C1 -129.45(19) .
Si5 Mg1 Si1 C1 29.15(14) .
Si2 Mg1 Si1 C1 -161.10(14) .
N2 Mg1 Si1 C3 2.3(3) .
N3 Mg1 Si1 C3 158.7(2) .
N1 Mg1 Si1 C3 -59.0(3) .
Si6 Mg1 Si1 C3 -173.9(2) .
Si3 Mg1 Si1 C3 14.6(2) .
Si4 Mg1 Si1 C3 -27.7(3) .
Si5 Mg1 Si1 C3 130.9(2) .
Si2 Mg1 Si1 C3 -59.3(2) .
N2 Mg1 Si1 C2 157.1(2) .
N3 Mg1 Si1 C2 -46.47(17) .
N1 Mg1 Si1 C2 95.8(2) .
Si6 Mg1 Si1 C2 -19.10(15) .
Si3 Mg1 Si1 C2 169.37(15) .
Si4 Mg1 Si1 C2 127.13(19) .
Si5 Mg1 Si1 C2 -74.27(15) .
Si2 Mg1 Si1 C2 95.48(15) .
N2 Mg1 Si2 N1 -142.4(2) .
N3 Mg1 Si2 N1 63.8(2) .
Si6 Mg1 Si2 N1 77.56(18) .
Si3 Mg1 Si2 N1 -115.88(18) .
Si4 Mg1 Si2 N1 -169.17(19) .
Si1 Mg1 Si2 N1 0.28(18) .
Si5 Mg1 Si2 N1 28.6(2) .
N2 Mg1 Si2 C6 49.84(15) .
N3 Mg1 Si2 C6 -104.01(19) .
N1 Mg1 Si2 C6 -167.8(2) .
Si6 Mg1 Si2 C6 -90.24(13) .
Si3 Mg1 Si2 C6 76.31(12) .
Si4 Mg1 Si2 C6 23.02(13) .
Si1 Mg1 Si2 C6 -167.52(13) .
Si5 Mg1 Si2 C6 -139.18(18) .
N2 Mg1 Si2 C5 -53.71(18) .
N3 Mg1 Si2 C5 152.4(2) .
N1 Mg1 Si2 C5 88.6(2) .
Si6 Mg1 Si2 C5 166.21(15) .
Si3 Mg1 Si2 C5 -27.24(16) .
Si4 Mg1 Si2 C5 -80.53(16) .
Si1 Mg1 Si2 C5 88.93(16) .
Si5 Mg1 Si2 C5 117.27(19) .
N2 Mg1 Si2 C4 151.0(2) .
N3 Mg1 Si2 C4 -2.9(3) .
N1 Mg1 Si2 C4 -66.7(3) .
Si6 Mg1 Si2 C4 10.9(2) .
Si3 Mg1 Si2 C4 177.46(19) .
Si4 Mg1 Si2 C4 124.17(19) .
Si1 Mg1 Si2 C4 -66.37(19) .
Si5 Mg1 Si2 C4 -38.0(2) .
N3 Mg1 Si3 N2 70.3(2) .
N1 Mg1 Si3 N2 -134.9(2) .
Si6 Mg1 Si3 N2 38.6(2) .
Si4 Mg1 Si3 N2 2.25(17) .
Si1 Mg1 Si3 N2 -162.04(18) .
Si5 Mg1 Si3 N2 82.64(17) .
Si2 Mg1 Si3 N2 -110.04(18) .
N2 Mg1 Si3 C9 -169.4(2) .
N3 Mg1 Si3 C9 -99.12(19) .
N1 Mg1 Si3 C9 55.75(16) .
Si6 Mg1 Si3 C9 -130.74(17) .
Si4 Mg1 Si3 C9 -167.12(13) .
Si1 Mg1 Si3 C9 28.58(13) .
Si5 Mg1 Si3 C9 -86.73(13) .
Si2 Mg1 Si3 C9 80.58(13) .
N2 Mg1 Si3 C8 -69.0(3) .
N3 Mg1 Si3 C8 1.2(3) .
N1 Mg1 Si3 C8 156.1(2) .
Si6 Mg1 Si3 C8 -30.4(2) .
Si4 Mg1 Si3 C8 -66.8(2) .
Si1 Mg1 Si3 C8 128.9(2) .
Si5 Mg1 Si3 C8 13.6(2) .
Si2 Mg1 Si3 C8 -179.1(2) .
N2 Mg1 Si3 C7 88.3(2) .
N3 Mg1 Si3 C7 158.5(2) .
N1 Mg1 Si3 C7 -46.59(19) .
Si6 Mg1 Si3 C7 126.93(18) .
Si4 Mg1 Si3 C7 90.55(16) .
Si1 Mg1 Si3 C7 -73.75(16) .
Si5 Mg1 Si3 C7 170.94(16) .
Si2 Mg1 Si3 C7 -21.75(16) .
N3 Mg1 Si4 N2 -139.0(2) .
N1 Mg1 Si4 N2 67.3(2) .
Si6 Mg1 Si4 N2 -167.54(18) .
Si3 Mg1 Si4 N2 -2.28(17) .
Si1 Mg1 Si4 N2 47.3(2) .
Si5 Mg1 Si4 N2 -112.09(18) .
Si2 Mg1 Si4 N2 74.24(18) .
N2 Mg1 Si4 C12 -154.7(2) .
N3 Mg1 Si4 C12 66.22(18) .
N1 Mg1 Si4 C12 -87.4(2) .
Si6 Mg1 Si4 C12 37.72(16) .
Si3 Mg1 Si4 C12 -157.02(16) .
Si1 Mg1 Si4 C12 -107.4(2) .
Si5 Mg1 Si4 C12 93.17(16) .
Si2 Mg1 Si4 C12 -80.49(16) .
N2 Mg1 Si4 C11 101.4(2) .
N3 Mg1 Si4 C11 -37.6(2) .
N1 Mg1 Si4 C11 168.7(2) .
Si6 Mg1 Si4 C11 -66.10(18) .
Si3 Mg1 Si4 C11 99.16(18) .
Si1 Mg1 Si4 C11 148.8(2) .
Si5 Mg1 Si4 C11 -10.65(18) .
Si2 Mg1 Si4 C11 175.69(18) .
N2 Mg1 Si4 C10 -51.3(3) .
N3 Mg1 Si4 C10 169.6(2) .
N1 Mg1 Si4 C10 16.0(3) .
Si6 Mg1 Si4 C10 141.1(2) .
Si3 Mg1 Si4 C10 -53.6(2) .
Si1 Mg1 Si4 C10 -4.0(3) .
Si5 Mg1 Si4 C10 -163.4(2) .
Si2 Mg1 Si4 C10 22.9(2) .
N2 Mg1 Si5 N3 -132.0(2) .
N1 Mg1 Si5 N3 74.7(2) .
Si6 Mg1 Si5 N3 -0.81(18) .
Si3 Mg1 Si5 N3 -160.36(19) .
Si4 Mg1 Si5 N3 -105.93(19) .
Si1 Mg1 Si5 N3 81.03(19) .
Si2 Mg1 Si5 N3 57.2(2) .
N2 Mg1 Si5 C13 48.16(17) .
N3 Mg1 Si5 C13 -179.9(2) .
N1 Mg1 Si5 C13 -105.21(19) .
Si6 Mg1 Si5 C13 179.32(14) .
Si3 Mg1 Si5 C13 19.77(14) .
Si4 Mg1 Si5 C13 74.19(14) .
Si1 Mg1 Si5 C13 -98.85(14) .
Si2 Mg1 Si5 C13 -122.73(18) .
N2 Mg1 Si5 C15 147.16(19) .
N3 Mg1 Si5 C15 -80.9(2) .
N1 Mg1 Si5 C15 -6.2(2) .
Si6 Mg1 Si5 C15 -81.68(17) .
Si3 Mg1 Si5 C15 118.77(17) .
Si4 Mg1 Si5 C15 173.20(17) .
Si1 Mg1 Si5 C15 0.16(17) .
Si2 Mg1 Si5 C15 -23.7(2) .
N2 Mg1 Si5 C14 -55.0(2) .
N3 Mg1 Si5 C14 76.9(3) .
N1 Mg1 Si5 C14 151.6(2) .
Si6 Mg1 Si5 C14 76.14(18) .
Si3 Mg1 Si5 C14 -83.41(18) .
Si4 Mg1 Si5 C14 -28.98(18) .
Si1 Mg1 Si5 C14 157.98(18) .
Si2 Mg1 Si5 C14 134.1(2) .
N2 Mg1 Si6 N3 76.5(2) .
N1 Mg1 Si6 N3 -132.7(2) .
Si3 Mg1 Si6 N3 53.9(2) .
Si4 Mg1 Si6 N3 84.10(19) .
Si1 Mg1 Si6 N3 -106.86(19) .
Si5 Mg1 Si6 N3 0.79(18) .
Si2 Mg1 Si6 N3 -160.05(19) .
N2 Mg1 Si6 C18 -104.17(19) .
N3 Mg1 Si6 C18 179.3(2) .
N1 Mg1 Si6 C18 46.63(17) .
Si3 Mg1 Si6 C18 -126.83(18) .
Si4 Mg1 Si6 C18 -96.61(14) .
Si1 Mg1 Si6 C18 72.44(14) .
Si5 Mg1 Si6 C18 -179.91(15) .
Si2 Mg1 Si6 C18 19.25(15) .
N2 Mg1 Si6 C16 -5.2(2) .
N3 Mg1 Si6 C16 -81.7(3) .
N1 Mg1 Si6 C16 145.59(19) .
Si3 Mg1 Si6 C16 -27.9(2) .
Si4 Mg1 Si6 C16 2.35(18) .
Si1 Mg1 Si6 C16 171.40(17) .
Si5 Mg1 Si6 C16 -80.95(17) .
Si2 Mg1 Si6 C16 118.21(17) .
N2 Mg1 Si6 C17 154.5(2) .
N3 Mg1 Si6 C17 78.0(2) .
N1 Mg1 Si6 C17 -54.67(19) .
Si3 Mg1 Si6 C17 131.88(19) .
Si4 Mg1 Si6 C17 162.10(16) .
Si1 Mg1 Si6 C17 -28.85(17) .
Si5 Mg1 Si6 C17 78.80(16) .
Si2 Mg1 Si6 C17 -82.05(17) .
C6 Si2 N1 Si1 -166.51(19) .
C5 Si2 N1 Si1 71.7(2) .
C4 Si2 N1 Si1 -47.9(3) .
Mg1 Si2 N1 Si1 -179.5(3) .
C6 Si2 N1 Mg1 13.0(2) .
C5 Si2 N1 Mg1 -108.8(2) .
C4 Si2 N1 Mg1 131.62(19) .
C1 Si1 N1 Si2 -160.2(2) .
C3 Si1 N1 Si2 -41.3(3) .
C2 Si1 N1 Si2 79.8(2) .
Mg1 Si1 N1 Si2 179.5(3) .
C1 Si1 N1 Mg1 20.3(2) .
C3 Si1 N1 Mg1 139.24(19) .
C2 Si1 N1 Mg1 -99.7(2) .
N2 Mg1 N1 Si2 44.0(2) .
N3 Mg1 N1 Si2 -134.72(17) .
Si6 Mg1 N1 Si2 -110.76(15) .
Si3 Mg1 N1 Si2 66.46(17) .
Si4 Mg1 N1 Si2 14.5(3) .
Si1 Mg1 N1 Si2 -179.5(3) .
Si5 Mg1 N1 Si2 -166.30(10) .
N2 Mg1 N1 Si1 -136.51(17) .
N3 Mg1 N1 Si1 44.8(2) .
Si6 Mg1 N1 Si1 68.74(17) .
Si3 Mg1 N1 Si1 -114.04(15) .
Si4 Mg1 N1 Si1 -165.96(10) .
Si5 Mg1 N1 Si1 13.2(2) .
Si2 Mg1 N1 Si1 179.5(3) .
C12 Si4 N2 Si3 -157.2(2) .
C11 Si4 N2 Si3 82.7(3) .
C10 Si4 N2 Si3 -38.4(3) .
Mg1 Si4 N2 Si3 175.8(3) .
C12 Si4 N2 Mg1 27.0(3) .
C11 Si4 N2 Mg1 -93.1(2) .
C10 Si4 N2 Mg1 145.81(19) .
C9 Si3 N2 Si4 -164.64(19) .
C8 Si3 N2 Si4 -45.6(3) .
C7 Si3 N2 Si4 75.5(2) .
Mg1 Si3 N2 Si4 -175.8(3) .
C9 Si3 N2 Mg1 11.2(2) .
C8 Si3 N2 Mg1 130.20(19) .
C7 Si3 N2 Mg1 -108.7(2) .
N3 Mg1 N2 Si4 47.9(2) .
N1 Mg1 N2 Si4 -130.87(17) .
Si6 Mg1 N2 Si4 16.0(2) .
Si3 Mg1 N2 Si4 176.0(3) .
Si1 Mg1 N2 Si4 -159.01(10) .
Si5 Mg1 N2 Si4 71.23(17) .
Si2 Mg1 N2 Si4 -112.09(15) .
N3 Mg1 N2 Si3 -128.13(17) .
N1 Mg1 N2 Si3 53.1(2) .
Si6 Mg1 N2 Si3 -159.97(10) .
Si4 Mg1 N2 Si3 -176.0(3) .
Si1 Mg1 N2 Si3 25.0(2) .
Si5 Mg1 N2 Si3 -104.77(15) .
Si2 Mg1 N2 Si3 71.92(16) .
C18 Si6 N3 Si5 -179.3(2) .
C16 Si6 N3 Si5 -60.5(3) .
C17 Si6 N3 Si5 60.3(3) .
Mg1 Si6 N3 Si5 -178.5(3) .
C18 Si6 N3 Mg1 -0.7(2) .
C16 Si6 N3 Mg1 118.0(2) .
C17 Si6 N3 Mg1 -121.18(19) .
C13 Si5 N3 Si6 178.6(2) .
C15 Si5 N3 Si6 -63.6(3) .
C14 Si5 N3 Si6 56.3(3) .
Mg1 Si5 N3 Si6 178.5(3) .
C13 Si5 N3 Mg1 0.1(2) .
C15 Si5 N3 Mg1 117.9(2) .
C14 Si5 N3 Mg1 -122.2(2) .
N2 Mg1 N3 Si6 -122.11(17) .
N1 Mg1 N3 Si6 56.6(2) .
Si3 Mg1 N3 Si6 -152.50(11) .
Si4 Mg1 N3 Si6 -101.74(16) .
Si1 Mg1 N3 Si6 76.11(17) .
Si5 Mg1 N3 Si6 -178.6(3) .
Si2 Mg1 N3 Si6 27.9(3) .
N2 Mg1 N3 Si5 56.5(2) .
N1 Mg1 N3 Si5 -124.80(18) .
Si6 Mg1 N3 Si5 178.6(3) .
Si3 Mg1 N3 Si5 26.1(3) .
Si4 Mg1 N3 Si5 76.85(18) .
Si1 Mg1 N3 Si5 -105.30(16) .
Si2 Mg1 N3 Si5 -153.48(11) .
N1 Si2 C4 Rb1 146.2(5) 3_666
C6 Si2 C4 Rb1 -91.1(6) 3_666
C5 Si2 C4 Rb1 21.2(6) 3_666
Mg1 Si2 C4 Rb1 179.3(4) 3_666
N3 Si6 C17 Rb1 -131.6(6) 2
C18 Si6 C17 Rb1 105.1(6) 2
C16 Si6 C17 Rb1 -5.5(7) 2
Mg1 Si6 C17 Rb1 -168.6(5) 2
C31 Rb1 C19 C24 -13.4(3) .
C26 Rb1 C19 C24 12.3(3) .
C34 Rb1 C19 C24 -171.7(3) .
C33 Rb1 C19 C24 -178.5(3) .
C38 Rb1 C19 C24 153.6(3) .
C21 Rb1 C19 C24 -93.6(3) .
C20 Rb1 C19 C24 -123.1(4) .
C30 Rb1 C19 C24 -28.2(3) .
C35 Rb1 C19 C24 173.0(3) .
C37 Rb1 C19 C24 140.2(3) .
C22 Rb1 C19 C24 -61.8(3) .
C36 Rb1 C19 C24 149.7(3) .
C31 Rb1 C19 C20 109.7(3) .
C26 Rb1 C19 C20 135.4(3) .
C34 Rb1 C19 C20 -48.6(3) .
C33 Rb1 C19 C20 -55.4(3) .
C38 Rb1 C19 C20 -83.3(3) .
C21 Rb1 C19 C20 29.5(3) .
C30 Rb1 C19 C20 94.8(3) .
C35 Rb1 C19 C20 -64.0(3) .
C37 Rb1 C19 C20 -96.7(3) .
C22 Rb1 C19 C20 61.3(3) .
C36 Rb1 C19 C20 -87.2(3) .
C31 Rb1 C19 C25 -134.1(3) .
C26 Rb1 C19 C25 -108.4(3) .
C34 Rb1 C19 C25 67.6(3) .
C33 Rb1 C19 C25 60.8(3) .
C38 Rb1 C19 C25 32.9(4) .
C21 Rb1 C19 C25 145.7(4) .
C20 Rb1 C19 C25 116.2(5) .
C30 Rb1 C19 C25 -148.9(3) .
C35 Rb1 C19 C25 52.2(3) .
C37 Rb1 C19 C25 19.5(3) .
C22 Rb1 C19 C25 177.5(4) .
C36 Rb1 C19 C25 29.0(3) .
C24 C19 C20 C21 -1.7(6) .
C25 C19 C20 C21 177.3(4) .
Rb1 C19 C20 C21 -69.8(4) .
C24 C19 C20 Rb1 68.1(4) .
C25 C19 C20 Rb1 -112.9(4) .
C31 Rb1 C20 C21 40.9(3) .
C26 Rb1 C20 C21 69.9(3) .
C34 Rb1 C20 C21 -103.8(3) .
C33 Rb1 C20 C21 -102.5(3) .
C38 Rb1 C20 C21 -124.2(3) .
C30 Rb1 C20 C21 14.5(4) .
C35 Rb1 C20 C21 -124.9(3) .
C37 Rb1 C20 C21 -145.4(3) .
C22 Rb1 C20 C21 29.5(3) .
C36 Rb1 C20 C21 -145.3(3) .
C31 Rb1 C20 C19 -83.7(3) .
C26 Rb1 C20 C19 -54.7(3) .
C34 Rb1 C20 C19 131.6(3) .
C33 Rb1 C20 C19 132.9(3) .
C38 Rb1 C20 C19 111.1(3) .
C21 Rb1 C20 C19 -124.6(5) .
C30 Rb1 C20 C19 -110.1(3) .
C35 Rb1 C20 C19 110.4(3) .
C37 Rb1 C20 C19 90.0(3) .
C22 Rb1 C20 C19 -95.1(3) .
C36 Rb1 C20 C19 90.1(3) .
C19 C20 C21 C22 0.3(7) .
Rb1 C20 C21 C22 -70.6(4) .
C19 C20 C21 Rb1 71.0(4) .
C31 Rb1 C21 C22 -20.4(3) .
C26 Rb1 C21 C22 1.9(3) .
C34 Rb1 C21 C22 -160.7(3) .
C33 Rb1 C21 C22 -150.0(3) .
C38 Rb1 C21 C22 -165.0(3) .
C20 Rb1 C21 C22 124.9(4) .
C30 Rb1 C21 C22 -44.0(3) .
C35 Rb1 C21 C22 176.0(3) .
C37 Rb1 C21 C22 166.4(3) .
C36 Rb1 C21 C22 160.3(3) .
C31 Rb1 C21 C20 -145.3(3) .
C26 Rb1 C21 C20 -123.0(3) .
C34 Rb1 C21 C20 74.5(3) .
C33 Rb1 C21 C20 85.1(3) .
C38 Rb1 C21 C20 70.1(3) .
C30 Rb1 C21 C20 -168.9(3) .
C35 Rb1 C21 C20 51.1(3) .
C37 Rb1 C21 C20 41.6(4) .
C22 Rb1 C21 C20 -124.9(4) .
C36 Rb1 C21 C20 35.4(3) .
C20 C21 C22 C23 1.1(7) .
Rb1 C21 C22 C23 -68.9(4) .
C20 C21 C22 Rb1 70.0(4) .
C31 Rb1 C22 C21 160.0(3) .
C26 Rb1 C22 C21 -178.3(3) .
C34 Rb1 C22 C21 20.7(3) .
C33 Rb1 C22 C21 37.3(3) .
C38 Rb1 C22 C21 24.6(4) .
C20 Rb1 C22 C21 -29.7(2) .
C30 Rb1 C22 C21 139.6(3) .
C35 Rb1 C22 C21 -4.2(3) .
C37 Rb1 C22 C21 -20.7(4) .
C36 Rb1 C22 C21 -23.4(3) .
C31 Rb1 C22 C23 -75.8(3) .
C26 Rb1 C22 C23 -54.1(3) .
C34 Rb1 C22 C23 144.9(3) .
C33 Rb1 C22 C23 161.6(3) .
C38 Rb1 C22 C23 148.8(4) .
C21 Rb1 C22 C23 124.2(4) .
C20 Rb1 C22 C23 94.5(3) .
C30 Rb1 C22 C23 -96.2(3) .
C35 Rb1 C22 C23 120.0(3) .
C37 Rb1 C22 C23 103.5(4) .
C36 Rb1 C22 C23 100.8(3) .
C21 C22 C23 C24 -1.1(7) .
Rb1 C22 C23 C24 -69.0(4) .
C21 C22 C23 Rb1 67.9(4) .
C31 Rb1 C23 C24 -136.4(3) .
C26 Rb1 C23 C24 -111.8(3) .
C34 Rb1 C23 C24 79.9(3) .
C33 Rb1 C23 C24 93.5(4) .
C38 Rb1 C23 C24 39.0(7) .
C21 Rb1 C23 C24 94.0(3) .
C20 Rb1 C23 C24 61.8(3) .
C30 Rb1 C23 C24 -150.2(3) .
C35 Rb1 C23 C24 54.3(3) .
C37 Rb1 C23 C24 11.2(4) .
C22 Rb1 C23 C24 123.7(5) .
C36 Rb1 C23 C24 27.9(4) .
C31 Rb1 C23 C22 99.9(3) .
C26 Rb1 C23 C22 124.5(3) .
C34 Rb1 C23 C22 -43.8(4) .
C33 Rb1 C23 C22 -30.2(5) .
C38 Rb1 C23 C22 -84.7(6) .
C21 Rb1 C23 C22 -29.7(3) .
C20 Rb1 C23 C22 -61.9(3) .
C30 Rb1 C23 C22 86.1(3) .
C35 Rb1 C23 C22 -69.4(4) .
C37 Rb1 C23 C22 -112.4(4) .
C36 Rb1 C23 C22 -95.8(4) .
C20 C19 C24 C23 1.6(6) .
C25 C19 C24 C23 -177.3(4) .
Rb1 C19 C24 C23 68.5(4) .
C20 C19 C24 Rb1 -66.9(3) .
C25 C19 C24 Rb1 114.2(4) .
C22 C23 C24 C19 -0.3(7) .
Rb1 C23 C24 C19 -68.8(4) .
C22 C23 C24 Rb1 68.5(4) .
C31 Rb1 C24 C19 168.1(3) .
C26 Rb1 C24 C19 -168.5(3) .
C34 Rb1 C24 C19 9.6(3) .
C33 Rb1 C24 C19 2.3(4) .
C38 Rb1 C24 C19 -38.8(4) .
C21 Rb1 C24 C19 63.3(3) .
C20 Rb1 C24 C19 31.0(2) .
C30 Rb1 C24 C19 159.1(3) .
C35 Rb1 C24 C19 -7.1(3) .
C37 Rb1 C24 C19 -46.8(3) .
C22 Rb1 C24 C19 95.3(3) .
C36 Rb1 C24 C19 -31.1(3) .
C31 Rb1 C24 C23 42.4(3) .
C26 Rb1 C24 C23 65.8(3) .
C34 Rb1 C24 C23 -116.1(3) .
C33 Rb1 C24 C23 -123.4(3) .
C38 Rb1 C24 C23 -164.5(3) .
C21 Rb1 C24 C23 -62.4(3) .
C20 Rb1 C24 C23 -94.7(3) .
C30 Rb1 C24 C23 33.5(3) .
C35 Rb1 C24 C23 -132.8(3) .
C37 Rb1 C24 C23 -172.4(3) .
C22 Rb1 C24 C23 -30.3(3) .
C36 Rb1 C24 C23 -156.8(3) .
C31 Rb1 C26 C27 -121.0(4) .
C34 Rb1 C26 C27 -42.2(4) .
C33 Rb1 C26 C27 -38.7(3) .
C38 Rb1 C26 C27 -16.1(3) .
C21 Rb1 C26 C27 174.9(2) .
C20 Rb1 C26 C27 150.5(2) .
C30 Rb1 C26 C27 -91.0(3) .
C35 Rb1 C26 C27 10.8(4) .
C37 Rb1 C26 C27 9.2(3) .
C22 Rb1 C26 C27 175.6(3) .
C36 Rb1 C26 C27 26.1(3) .
C34 Rb1 C26 C31 78.8(4) .
C33 Rb1 C26 C31 82.3(3) .
C38 Rb1 C26 C31 104.9(3) .
C21 Rb1 C26 C31 -64.1(3) .
C20 Rb1 C26 C31 -88.6(3) .
C30 Rb1 C26 C31 30.0(3) .
C35 Rb1 C26 C31 131.8(3) .
C37 Rb1 C26 C31 130.2(3) .
C22 Rb1 C26 C31 -63.4(3) .
C36 Rb1 C26 C31 147.1(3) .
C31 Rb1 C26 C32 118.7(5) .
C34 Rb1 C26 C32 -162.5(3) .
C33 Rb1 C26 C32 -159.0(3) .
C38 Rb1 C26 C32 -136.4(3) .
C21 Rb1 C26 C32 54.6(3) .
C20 Rb1 C26 C32 30.1(3) .
C30 Rb1 C26 C32 148.7(4) .
C35 Rb1 C26 C32 -109.5(4) .
C37 Rb1 C26 C32 -111.1(3) .
C22 Rb1 C26 C32 55.3(3) .
C36 Rb1 C26 C32 -94.2(4) .
C31 C26 C27 C28 -0.5(6) .
C32 C26 C27 C28 -179.2(4) .
Rb1 C26 C27 C28 69.0(4) .
C31 C26 C27 Rb1 -69.5(3) .
C32 C26 C27 Rb1 111.8(4) .
C31 Rb1 C27 C26 32.2(2) .
C34 Rb1 C27 C26 153.9(2) .
C33 Rb1 C27 C26 148.3(2) .
C38 Rb1 C27 C26 165.3(3) .
C21 Rb1 C27 C26 -7.1(3) .
C20 Rb1 C27 C26 -44.4(3) .
C30 Rb1 C27 C26 65.4(3) .
C35 Rb1 C27 C26 -174.3(2) .
C37 Rb1 C27 C26 -171.9(3) .
C22 Rb1 C27 C26 -4.9(3) .
C36 Rb1 C27 C26 -160.4(2) .
C31 Rb1 C27 C28 -94.4(3) .
C26 Rb1 C27 C28 -126.6(4) .
C34 Rb1 C27 C28 27.3(4) .
C33 Rb1 C27 C28 21.7(3) .
C38 Rb1 C27 C28 38.6(3) .
C21 Rb1 C27 C28 -133.7(3) .
C20 Rb1 C27 C28 -171.0(3) .
C30 Rb1 C27 C28 -61.2(3) .
C35 Rb1 C27 C28 59.0(4) .
C37 Rb1 C27 C28 61.5(3) .
C22 Rb1 C27 C28 -131.5(3) .
C36 Rb1 C27 C28 72.9(3) .
C26 C27 C28 C29 0.9(7) .
Rb1 C27 C28 C29 67.1(4) .
C26 C27 C28 Rb1 -66.2(4) .
C31 Rb1 C28 C29 -62.3(4) .
C26 Rb1 C28 C29 -95.8(4) .
C34 Rb1 C28 C29 77.0(4) .
C33 Rb1 C28 C29 75.9(4) .
C38 Rb1 C28 C29 96.0(4) .
C21 Rb1 C28 C29 -48.8(5) .
C20 Rb1 C28 C29 -100.1(6) .
C30 Rb1 C28 C29 -29.4(3) .
C35 Rb1 C28 C29 100.1(4) .
C37 Rb1 C28 C29 117.2(4) .
C22 Rb1 C28 C29 -63.9(4) .
C36 Rb1 C28 C29 120.1(4) .
C31 Rb1 C28 C27 62.5(3) .
C26 Rb1 C28 C27 28.9(3) .
C34 Rb1 C28 C27 -158.3(3) .
C33 Rb1 C28 C27 -159.3(3) .
C38 Rb1 C28 C27 -139.2(3) .
C21 Rb1 C28 C27 75.9(4) .
C20 Rb1 C28 C27 24.7(7) .
C30 Rb1 C28 C27 95.4(4) .
C35 Rb1 C28 C27 -135.2(3) .
C37 Rb1 C28 C27 -118.1(3) .
C22 Rb1 C28 C27 60.8(4) .
C36 Rb1 C28 C27 -115.1(3) .
C27 C28 C29 C30 -0.4(7) .
Rb1 C28 C29 C30 65.8(4) .
C27 C28 C29 Rb1 -66.2(4) .
C31 Rb1 C29 C30 -30.4(3) .
C26 Rb1 C29 C30 -63.6(3) .
C34 Rb1 C29 C30 125.3(3) .
C33 Rb1 C29 C30 133.4(3) .
C38 Rb1 C29 C30 157.1(3) .
C21 Rb1 C29 C30 24.8(4) .
C20 Rb1 C29 C30 23.8(5) .
C35 Rb1 C29 C30 140.9(3) .
C37 Rb1 C29 C30 172.5(3) .
C22 Rb1 C29 C30 3.8(3) .
C36 Rb1 C29 C30 166.9(3) .
C31 Rb1 C29 C28 94.8(4) .
C26 Rb1 C29 C28 61.6(3) .
C34 Rb1 C29 C28 -109.5(4) .
C33 Rb1 C29 C28 -101.4(4) .
C38 Rb1 C29 C28 -77.7(4) .
C21 Rb1 C29 C28 150.0(3) .
C20 Rb1 C29 C28 149.0(3) .
C30 Rb1 C29 C28 125.2(5) .
C35 Rb1 C29 C28 -93.9(4) .
C37 Rb1 C29 C28 -62.3(4) .
C22 Rb1 C29 C28 129.0(4) .
C36 Rb1 C29 C28 -68.0(4) .
C28 C29 C30 C31 -0.6(7) .
Rb1 C29 C30 C31 67.5(4) .
C28 C29 C30 Rb1 -68.0(4) .
C31 Rb1 C30 C29 124.5(4) .
C26 Rb1 C30 C29 94.0(3) .
C34 Rb1 C30 C29 -61.5(3) .
C33 Rb1 C30 C29 -46.2(3) .
C38 Rb1 C30 C29 -22.5(3) .
C21 Rb1 C30 C29 -160.7(3) .
C20 Rb1 C30 C29 -166.8(3) .
C35 Rb1 C30 C29 -53.0(4) .
C37 Rb1 C30 C29 -8.4(3) .
C22 Rb1 C30 C29 -176.6(3) .
C36 Rb1 C30 C29 -17.9(4) .
C26 Rb1 C30 C31 -30.5(3) .
C34 Rb1 C30 C31 174.0(3) .
C33 Rb1 C30 C31 -170.7(3) .
C38 Rb1 C30 C31 -147.0(3) .
C21 Rb1 C30 C31 74.9(3) .
C20 Rb1 C30 C31 68.7(3) .
C35 Rb1 C30 C31 -177.5(3) .
C37 Rb1 C30 C31 -132.9(3) .
C22 Rb1 C30 C31 58.9(3) .
C36 Rb1 C30 C31 -142.3(3) .
C29 C30 C31 C26 1.0(6) .
Rb1 C30 C31 C26 72.2(3) .
C29 C30 C31 Rb1 -71.1(4) .
C27 C26 C31 C30 -0.5(6) .
C32 C26 C31 C30 178.2(4) .
Rb1 C26 C31 C30 -73.0(3) .
C27 C26 C31 Rb1 72.5(3) .
C32 C26 C31 Rb1 -108.9(3) .
C26 Rb1 C31 C30 124.0(5) .
C34 Rb1 C31 C30 -8.2(4) .
C33 Rb1 C31 C30 10.7(3) .
C38 Rb1 C31 C30 37.4(3) .
C21 Rb1 C31 C30 -112.4(3) .
C20 Rb1 C31 C30 -127.9(3) .
C35 Rb1 C31 C30 5.4(6) .
C37 Rb1 C31 C30 60.1(3) .
C22 Rb1 C31 C30 -120.4(3) .
C36 Rb1 C31 C30 66.1(4) .
C34 Rb1 C31 C26 -132.2(3) .
C33 Rb1 C31 C26 -113.3(3) .
C38 Rb1 C31 C26 -86.5(3) .
C21 Rb1 C31 C26 123.6(3) .
C20 Rb1 C31 C26 108.1(3) .
C30 Rb1 C31 C26 -124.0(5) .
C35 Rb1 C31 C26 -118.6(4) .
C37 Rb1 C31 C26 -63.8(3) .
C22 Rb1 C31 C26 115.6(3) .
C36 Rb1 C31 C26 -57.9(4) .
C31 Rb1 C33 C34 -147.7(2) .
C26 Rb1 C33 C34 -175.6(2) .
C38 Rb1 C33 C34 122.6(4) .
C21 Rb1 C33 C34 -27.5(3) .
C20 Rb1 C33 C34 -3.2(3) .
C30 Rb1 C33 C34 -143.4(3) .
C35 Rb1 C33 C34 29.8(3) .
C37 Rb1 C33 C34 93.1(4) .
C22 Rb1 C33 C34 -42.2(3) .
C36 Rb1 C33 C34 61.7(3) .
C31 Rb1 C33 C38 89.7(3) .
C26 Rb1 C33 C38 61.8(3) .
C34 Rb1 C33 C38 -122.6(4) .
C21 Rb1 C33 C38 -150.1(3) .
C20 Rb1 C33 C38 -125.8(3) .
C30 Rb1 C33 C38 94.0(3) .
C35 Rb1 C33 C38 -92.8(4) .
C37 Rb1 C33 C38 -29.5(3) .
C22 Rb1 C33 C38 -164.8(3) .
C36 Rb1 C33 C38 -60.9(4) .
C31 Rb1 C33 C39 -30.2(4) .
C26 Rb1 C33 C39 -58.1(4) .
C34 Rb1 C33 C39 117.5(5) .
C38 Rb1 C33 C39 -119.9(5) .
C21 Rb1 C33 C39 90.0(4) .
C20 Rb1 C33 C39 114.3(4) .
C30 Rb1 C33 C39 -25.9(4) .
C35 Rb1 C33 C39 147.3(4) .
C37 Rb1 C33 C39 -149.4(5) .
C22 Rb1 C33 C39 75.3(4) .
C36 Rb1 C33 C39 179.2(5) .
C38 C33 C34 C35 -0.6(7) .
C39 C33 C34 C35 178.0(5) .
Rb1 C33 C34 C35 -70.1(4) .
C38 C33 C34 Rb1 69.6(4) .
C39 C33 C34 Rb1 -111.9(4) .
C31 Rb1 C34 C33 44.6(3) .
C26 Rb1 C34 C33 7.1(4) .
C38 Rb1 C34 C33 -30.9(3) .
C21 Rb1 C34 C33 154.2(3) .
C20 Rb1 C34 C33 176.9(3) .
C30 Rb1 C34 C33 40.9(3) .
C35 Rb1 C34 C33 -124.7(4) .
C37 Rb1 C34 C33 -63.0(3) .
C22 Rb1 C34 C33 146.3(3) .
C36 Rb1 C34 C33 -94.9(4) .
C31 Rb1 C34 C35 169.2(3) .
C26 Rb1 C34 C35 131.7(3) .
C33 Rb1 C34 C35 124.7(4) .
C38 Rb1 C34 C35 93.8(4) .
C21 Rb1 C34 C35 -81.1(3) .
C20 Rb1 C34 C35 -58.5(3) .
C30 Rb1 C34 C35 165.5(3) .
C37 Rb1 C34 C35 61.6(4) .
C22 Rb1 C34 C35 -89.1(3) .
C36 Rb1 C34 C35 29.7(3) .
C33 C34 C35 C36 0.1(7) .
Rb1 C34 C35 C36 -69.5(5) .
C33 C34 C35 Rb1 69.6(4) .
C31 Rb1 C35 C36 101.4(5) .
C26 Rb1 C35 C36 27.6(6) .
C34 Rb1 C35 C36 124.3(5) .
C33 Rb1 C35 C36 94.5(4) .
C38 Rb1 C35 C36 61.8(4) .
C21 Rb1 C35 C36 -138.1(4) .
C20 Rb1 C35 C36 -119.1(4) .
C30 Rb1 C35 C36 104.6(4) .
C37 Rb1 C35 C36 29.8(3) .
C22 Rb1 C35 C36 -136.4(4) .
C31 Rb1 C35 C34 -22.9(6) .
C26 Rb1 C35 C34 -96.7(4) .
C33 Rb1 C35 C34 -29.8(3) .
C38 Rb1 C35 C34 -62.5(3) .
C21 Rb1 C35 C34 97.6(3) .
C20 Rb1 C35 C34 116.6(3) .
C30 Rb1 C35 C34 -19.6(4) .
C37 Rb1 C35 C34 -94.5(4) .
C22 Rb1 C35 C34 99.3(3) .
C36 Rb1 C35 C34 -124.3(5) .
C34 C35 C36 C37 -0.1(8) .
Rb1 C35 C36 C37 -68.3(5) .
C34 C35 C36 Rb1 68.2(4) .
C31 Rb1 C36 C37 -11.5(5) .
C26 Rb1 C36 C37 -41.5(4) .
C34 Rb1 C36 C37 93.8(4) .
C33 Rb1 C36 C37 61.5(3) .
C38 Rb1 C36 C37 29.1(3) .
C21 Rb1 C36 C37 167.0(3) .
C20 Rb1 C36 C37 -179.7(4) .
C30 Rb1 C36 C37 22.1(5) .
C35 Rb1 C36 C37 124.0(5) .
C22 Rb1 C36 C37 176.2(3) .
C31 Rb1 C36 C35 -135.5(4) .
C26 Rb1 C36 C35 -165.5(3) .
C34 Rb1 C36 C35 -30.1(3) .
C33 Rb1 C36 C35 -62.5(3) .
C38 Rb1 C36 C35 -94.8(4) .
C21 Rb1 C36 C35 43.0(4) .
C20 Rb1 C36 C35 56.4(4) .
C30 Rb1 C36 C35 -101.9(4) .
C37 Rb1 C36 C35 -124.0(5) .
C22 Rb1 C36 C35 52.2(4) .
C35 C36 C37 C38 0.6(9) .
Rb1 C36 C37 C38 -67.4(5) .
C35 C36 C37 Rb1 68.0(5) .
C31 Rb1 C37 C36 173.2(3) .
C26 Rb1 C37 C36 148.8(3) .
C34 Rb1 C37 C36 -63.0(3) .
C33 Rb1 C37 C36 -95.9(4) .
C38 Rb1 C37 C36 -125.9(5) .
C21 Rb1 C37 C36 -15.5(4) .
C20 Rb1 C37 C36 0.3(4) .
C30 Rb1 C37 C36 -163.8(3) .
C35 Rb1 C37 C36 -30.3(3) .
C22 Rb1 C37 C36 -5.8(5) .
C31 Rb1 C37 C38 -60.8(4) .
C26 Rb1 C37 C38 -85.3(3) .
C34 Rb1 C37 C38 62.9(3) .
C33 Rb1 C37 C38 30.1(3) .
C21 Rb1 C37 C38 110.4(4) .
C20 Rb1 C37 C38 126.3(4) .
C30 Rb1 C37 C38 -37.8(4) .
C35 Rb1 C37 C38 95.7(3) .
C22 Rb1 C37 C38 120.2(4) .
C36 Rb1 C37 C38 125.9(5) .
C36 C37 C38 C33 -1.0(9) .
Rb1 C37 C38 C33 -69.5(5) .
C36 C37 C38 Rb1 68.4(6) .
C34 C33 C38 C37 1.0(7) .
C39 C33 C38 C37 -177.5(5) .
Rb1 C33 C38 C37 70.4(5) .
C34 C33 C38 Rb1 -69.4(4) .
C39 C33 C38 Rb1 112.1(4) .
C31 Rb1 C38 C37 132.1(4) .
C26 Rb1 C38 C37 105.7(4) .
C34 Rb1 C38 C37 -93.7(4) .
C33 Rb1 C38 C37 -124.6(5) .
C21 Rb1 C38 C37 -87.1(4) .
C20 Rb1 C38 C37 -62.0(4) .
C30 Rb1 C38 C37 146.4(4) .
C35 Rb1 C38 C37 -61.1(4) .
C22 Rb1 C38 C37 -99.4(5) .
C36 Rb1 C38 C37 -28.9(3) .
C31 Rb1 C38 C33 -103.3(3) .
C26 Rb1 C38 C33 -129.7(3) .
C34 Rb1 C38 C33 30.9(3) .
C21 Rb1 C38 C33 37.5(4) .
C20 Rb1 C38 C33 62.6(4) .
C30 Rb1 C38 C33 -89.0(3) .
C35 Rb1 C38 C33 63.5(3) .
C37 Rb1 C38 C33 124.6(5) .
C22 Rb1 C38 C33 25.2(5) .
C36 Rb1 C38 C33 95.7(4) .
